data_1510878
loop_
_publ_author_name
'Khamaganova, T.N.'
'Bazarova, Zh.G.'
'Kuperman, N.M.'

_publ_section_title
;
 The double borates Ba3 Ln (B O3)3, Ln = La-Lu, Y
;
_journal_name_full 'Journal of Solid State Chemistry'
_journal_page_first 33
_journal_page_last 36
_journal_paper_doi 10.1006/jssc.1999.8163
_journal_volume 145
_journal_year 1999
_chemical_formula_sum 'B3 Ba3 O9 Yb'
_chemical_name_systematic 'Ba3 Yb (B O3)3'
_space_group_IT_number 185
_symmetry_space_group_name_Hall 'P 6c -2'
_symmetry_space_group_name_H-M 'P 63 c m'
_cell_angle_alpha 90
_cell_angle_beta 90
_cell_angle_gamma 120
_cell_formula_units_Z 6
_cell_length_a 9.411
_cell_length_b 9.411
_cell_length_c 17.481
_cell_volume 1340.814
_citation_journal_id_ASTM JSSCBI
_cod_data_source_file boron_391.cif
_cod_data_source_block B3Ba3O9Yb1
_cod_original_formula_sum 'B3 Ba3 O9 Yb1'
_cod_database_code 1510878

loop_
_symmetry_equiv_pos_as_xyz
x,y,z
x-y,x,z+1/2
-y,x-y,z
-x,-y,z+1/2
-x+y,-x,z
y,-x+y,z+1/2
y,x,z
-x+y,y,z+1/2
-x,-x+y,z
-y,-x,z+1/2
x-y,-y,z
x,x-y,z+1/2

loop_
_atom_site_label
_atom_site_type_symbol
_atom_site_fract_x
_atom_site_fract_y
_atom_site_fract_z
_atom_site_occupancy
_atom_site_U_iso_or_equiv
O1 O-2 0.187 0.187 0.584 1 0.0
O6 O-2 0.196 0.196 0.932 1 0.0
Ba4 Ba+2 0.3227 0.3227 0.36928 1 0.0
O2 O-2 0.328 0.478 0.574 1 0.0
Yb1 Yb+3 0 0 0 1 0.0
Ba1 Ba+2 0 0 0.2182 1 0.0
Yb2 Yb+3 0.6667 0.3333 -0.0039 1 0.0
Ba2 Ba+2 0.6667 0.3333 0.2694 1 0.0
B3 B+3 0.332 0.332 0.922 1 0.0
Ba3 Ba+2 0.3429 0.3429 0.12706 1 0.0
O4 O-2 0.483 0.483 0.747 1 0.0
B2 B+3 0.345 0.345 0.746 1 0.0
B1 B+3 0.341 0.341 0.575 1 0.0
O5 O-2 0.338 0.476 0.921 1 0.0
O3 O-2 0.185 0.336 0.746 1 0.0
